data_7045176
loop_
_publ_author_name
'Tirfoin, R\'emi'
'Gilbert, Jessica'
'Kelly, Michael J.'
'Aldridge, Simon'

_publ_section_title
;
 Frustrated Lewis pairs incorporating the bifunctional Lewis acid
 1,1'-fc{B(C<sub>6</sub>F<sub>5</sub>)<sub>2</sub>}<sub>2</sub>:
 reactivity towards small molecules.
;
_journal_issue 5
_journal_name_full 'Dalton transactions (Cambridge, England : 2003)'
_journal_page_first 1588
_journal_page_last 1598
_journal_paper_doi 10.1039/c7dt04136e
_journal_volume 47
_journal_year 2018
_chemical_formula_moiety
;
C76 H56 B2 F20 Fe N4, 1.5(C4 H8 O), 1.5(C5 H12)
;
_chemical_formula_sum 'C88 H83 B2 F20 Fe N4 O1.5'
_chemical_formula_weight 1678.05
_space_group_crystal_system orthorhombic
_space_group_IT_number 19
_space_group_name_Hall 'P 2ac 2ab'
_space_group_name_H-M_alt 'P 21 21 21'
_symmetry_space_group_name_Hall 'P 2ac 2ab'
_symmetry_space_group_name_H-M 'P 21 21 21'
_atom_sites_solution_hydrogens geom
_audit_creation_method SHELXL-2014/7
_audit_update_record
;
2017-10-29 deposited with the CCDC.
2017-12-29 downloaded from the CCDC.
;
_cell_angle_alpha 90
_cell_angle_beta 90
_cell_angle_gamma 90
_cell_formula_units_Z 4
_cell_length_a 11.44050(10)
_cell_length_b 22.3759(2)
_cell_length_c 32.0362(2)
_cell_measurement_reflns_used 42828
_cell_measurement_temperature 150(2)
_cell_measurement_theta_max 76.1770
_cell_measurement_theta_min 3.9120
_cell_volume 8200.99(11)
_computing_cell_refinement 'CrysAlisPro 1.171.38.43 (Rigaku OD, 2015)'
_computing_data_collection 'CrysAlisPro 1.171.38.43 (Rigaku OD, 2015)'
_computing_data_reduction 'CrysAlisPro 1.171.38.43 (Rigaku OD, 2015)'
_computing_structure_refinement 'SHELXL-2014/7 (Sheldrick, 2014)'
_computing_structure_solution 'SHELXT-2014/7 (Sheldrick, 2014)'
_diffrn_ambient_temperature 150(2)
_diffrn_detector_area_resol_mean 10.5035
_diffrn_measured_fraction_theta_full 0.999
_diffrn_measured_fraction_theta_max 0.996
_diffrn_measurement_device_type 'SuperNova, Dual, Cu at zero, Atlas'
_diffrn_measurement_method '\w scans'
_diffrn_radiation_type CuK\a
_diffrn_radiation_wavelength 1.54184
_diffrn_reflns_av_R_equivalents 0.0297
_diffrn_reflns_av_unetI/netI 0.0188
_diffrn_reflns_Laue_measured_fraction_full 0.999
_diffrn_reflns_Laue_measured_fraction_max 0.996
_diffrn_reflns_limit_h_max 14
_diffrn_reflns_limit_h_min -14
_diffrn_reflns_limit_k_max 28
_diffrn_reflns_limit_k_min -25
_diffrn_reflns_limit_l_max 40
_diffrn_reflns_limit_l_min -37
_diffrn_reflns_number 91941
_diffrn_reflns_point_group_measured_fraction_full 1.000
_diffrn_reflns_point_group_measured_fraction_max 0.996
_diffrn_reflns_theta_full 67.684
_diffrn_reflns_theta_max 76.247
_diffrn_reflns_theta_min 3.951
_diffrn_source 'micro-focus sealed X-ray tube'
_exptl_absorpt_coefficient_mu 2.300
_exptl_absorpt_correction_T_max 1.00000
_exptl_absorpt_correction_T_min 0.88807
_exptl_absorpt_correction_type multi-scan
_exptl_absorpt_process_details
;
CrysAlisPro 1.171.38.43 (Rigaku Oxford Diffraction, 2015)
Empirical absorption correction using spherical harmonics,
 implemented in SCALE3 ABSPACK scaling algorithm.
;
_exptl_crystal_colour orange
_exptl_crystal_density_diffrn 1.359
_exptl_crystal_description block
_exptl_crystal_F_000 3468
_exptl_crystal_size_max 0.350
_exptl_crystal_size_mid 0.310
_exptl_crystal_size_min 0.230
_refine_diff_density_max 0.839
_refine_diff_density_min -0.488
_refine_diff_density_rms 0.077
_refine_ls_abs_structure_details
;
 Refined as an inversion twin.
;
_refine_ls_abs_structure_Flack 0.437(3)
_refine_ls_extinction_method none
_refine_ls_goodness_of_fit_ref 1.036
_refine_ls_hydrogen_treatment constr
_refine_ls_matrix_type full
_refine_ls_number_parameters 1074
_refine_ls_number_reflns 17080
_refine_ls_number_restraints 88
_refine_ls_restrained_S_all 1.071
_refine_ls_R_factor_all 0.0428
_refine_ls_R_factor_gt 0.0421
_refine_ls_shift/su_max 0.003
_refine_ls_shift/su_mean 0.000
_refine_ls_structure_factor_coef Fsqd
_refine_ls_weighting_details 'w=1/[\s^2^(Fo^2^)+(0.1019P)^2^+1.4952P] where P=(Fo^2^+2Fc^2^)/3'
_refine_ls_weighting_scheme calc
_refine_ls_wR_factor_gt 0.1252
_refine_ls_wR_factor_ref 0.1263
_reflns_Friedel_coverage 0.827
_reflns_Friedel_fraction_full 1.000
_reflns_Friedel_fraction_max 0.997
_reflns_number_gt 16778
_reflns_number_total 17080
_reflns_threshold_expression 'I > 2\s(I)'
_cod_data_source_file c7dt04136e1.cif
_cod_data_source_block 184PWRT14_a
_cod_depositor_comments 'Adding full bibliography for 7045173--7045177.cif.'
_cod_original_formula_sum 'C88 H83 B2 F20 Fe N4 O1.50'
_cod_database_code 7045176
_shelx_shelxl_version_number 2014/7
_shelx_space_group_comment
;
The symmetry employed for this shelxl refinement is uniquely defined
by the following loop, which should always be used as a source of
symmetry information in preference to the above space-group names.
They are only intended as comments.
;
_shelx_estimated_absorpt_t_min 0.500
_shelx_estimated_absorpt_t_max 0.620

loop_
_space_group_symop_operation_xyz
'x, y, z'
'-x+1/2, -y, z+1/2'
'x+1/2, -y+1/2, -z'
'-x, y+1/2, -z+1/2'

loop_
_atom_site_label
_atom_site_type_symbol
_atom_site_fract_x
_atom_site_fract_y
_atom_site_fract_z
_atom_site_U_iso_or_equiv
_atom_site_adp_type
_atom_site_occupancy
_atom_site_site_symmetry_order
_atom_site_calc_flag
_atom_site_refinement_flags_posn
_atom_site_refinement_flags_adp
_atom_site_refinement_flags_occupancy
_atom_site_disorder_assembly
_atom_site_disorder_group
Fe1 Fe 0.25936(4) 0.46743(2) 0.36210(2) 0.01777(10) Uani 1 1 d . . . . .
F1 F 0.02890(16) 0.54263(8) 0.41691(6) 0.0264(4) Uani 1 1 d . . . . .
F6 F 0.43292(15) 0.59588(8) 0.39247(6) 0.0275(4) Uani 1 1 d . . . . .
F10 F 0.06967(16) 0.65141(9) 0.45271(6) 0.0287(4) Uani 1 1 d . . . . .
F20 F 0.56208(18) 0.31471(8) 0.28236(6) 0.0296(4) Uani 1 1 d . . . . .
F5 F 0.02664(17) 0.70502(8) 0.32129(6) 0.0284(4) Uani 1 1 d . . . . .
F2 F -0.20128(17) 0.54939(9) 0.42193(7) 0.0343(4) Uani 1 1 d . . . . .
F16 F 0.57564(16) 0.48361(8) 0.37208(5) 0.0269(4) Uani 1 1 d . . . . .
F7 F 0.52603(18) 0.59146(10) 0.46769(7) 0.0382(5) Uani 1 1 d . . . . .
F3 F -0.32162(17) 0.63158(11) 0.37656(7) 0.0398(5) Uani 1 1 d . . . . .
F15 F 0.49747(19) 0.23506(8) 0.40779(7) 0.0347(4) Uani 1 1 d . . . . .
F11 F 0.33414(18) 0.34479(9) 0.29502(6) 0.0330(4) Uani 1 1 d . . . . .
F4 F -0.2018(2) 0.70715(11) 0.32492(7) 0.0417(5) Uani 1 1 d . . . . .
F19 F 0.6595(2) 0.37873(10) 0.22336(7) 0.0448(6) Uani 1 1 d . . . . .
F17 F 0.6743(2) 0.54589(9) 0.31179(7) 0.0404(5) Uani 1 1 d . . . . .
F9 F 0.1652(2) 0.64693(11) 0.52660(6) 0.0429(5) Uani 1 1 d . . . . .
F8 F 0.3938(2) 0.61523(11) 0.53664(6) 0.0441(5) Uani 1 1 d . . . . .
F18 F 0.7156(3) 0.49565(11) 0.23574(7) 0.0521(7) Uani 1 1 d . . . . .
F14 F 0.4041(2) 0.13761(9) 0.37798(9) 0.0493(6) Uani 1 1 d . . . . .
F12 F 0.2393(2) 0.24495(11) 0.26629(8) 0.0502(6) Uani 1 1 d . . . . .
F13 F 0.2715(2) 0.13950(11) 0.30693(10) 0.0549(7) Uani 1 1 d . . . . .
N3 N 0.6827(2) 0.32087(12) 0.40035(8) 0.0251(5) Uani 1 1 d . . . . .
N1 N 0.2503(2) 0.73295(11) 0.36103(7) 0.0226(5) Uani 1 1 d . . . . .
N2 N 0.2702(2) 0.68465(11) 0.30322(7) 0.0215(5) Uani 1 1 d . . . . .
N4 N 0.5620(3) 0.34619(12) 0.44872(8) 0.0263(5) Uani 1 1 d . . . . .
C40 C 0.2482(3) 0.38195(12) 0.38493(9) 0.0236(5) Uani 1 1 d . . . . .
H40 H 0.2208 0.3481 0.3699 0.028 Uiso 1 1 calc R U . . .
C39 C 0.3681(3) 0.40053(12) 0.38701(8) 0.0206(5) Uani 1 1 d . . . . .
C41 C 0.1757(3) 0.42126(13) 0.40857(10) 0.0252(6) Uani 1 1 d . . . . .
H41 H 0.0934 0.4183 0.4120 0.030 Uiso 1 1 calc R U . . .
C32 C -0.0241(3) 0.66313(13) 0.34634(9) 0.0238(6) Uani 1 1 d . . . . .
C27 C 0.0444(2) 0.62312(12) 0.36896(9) 0.0205(5) Uani 1 1 d . . . . .
C37 C 0.2297(3) 0.63151(15) 0.49323(9) 0.0291(6) Uani 1 1 d . . . . .
C43 C 0.3654(3) 0.45406(12) 0.41226(8) 0.0210(5) Uani 1 1 d . . . . .
H43 H 0.4315 0.4780 0.4187 0.025 Uiso 1 1 calc R U . . .
C71 C 0.5516(2) 0.39667(13) 0.33055(9) 0.0218(5) Uani 1 1 d . . . . .
C28 C -0.0235(3) 0.58425(13) 0.39314(9) 0.0225(5) Uani 1 1 d . . . . .
C18 C 0.3035(3) 0.64114(13) 0.27122(9) 0.0240(6) Uani 1 1 d . . . . .
C5 C 0.3298(2) 0.53433(13) 0.32640(8) 0.0195(5) Uani 1 1 d . . . . .
H5 H 0.4035 0.5527 0.3310 0.023 Uiso 1 1 calc R U . . .
C2 C 0.1350(3) 0.51281(13) 0.32859(9) 0.0219(5) Uani 1 1 d . . . . .
H2 H 0.0539 0.5141 0.3348 0.026 Uiso 1 1 calc R U . . .
C76 C 0.5812(3) 0.37304(13) 0.29178(9) 0.0240(6) Uani 1 1 d . . . . .
C29 C -0.1445(3) 0.58629(14) 0.39590(10) 0.0263(6) Uani 1 1 d . . . . .
C6 C 0.2430(3) 0.67694(12) 0.34430(8) 0.0196(5) Uani 1 1 d . . . . .
C34 C 0.3596(3) 0.60568(12) 0.42473(9) 0.0222(5) Uani 1 1 d . . . . .
C4 C 0.3113(3) 0.48218(13) 0.30164(9) 0.0226(5) Uani 1 1 d . . . . .
H4 H 0.3696 0.4606 0.2868 0.027 Uiso 1 1 calc R U . . .
C23 C 0.2209(3) 0.61186(14) 0.24666(9) 0.0267(6) Uani 1 1 d . . . . .
C72 C 0.5887(3) 0.45555(13) 0.33524(9) 0.0233(6) Uani 1 1 d . . . . .
C38 C 0.1815(3) 0.63302(13) 0.45367(9) 0.0237(6) Uani 1 1 d . . . . .
C44 C 0.5761(3) 0.34704(12) 0.40645(9) 0.0223(5) Uani 1 1 d . . . . .
C16 C 0.2778(3) 0.77449(14) 0.33052(10) 0.0289(6) Uani 1 1 d . . . . .
H16 H 0.2865 0.8164 0.3344 0.035 Uiso 1 1 calc R U . . .
C31 C -0.1448(3) 0.66606(15) 0.34762(10) 0.0289(6) Uani 1 1 d . . . . .
C46 C 0.8256(3) 0.36975(15) 0.35579(10) 0.0295(6) Uani 1 1 d . . . . .
C42 C 0.2496(3) 0.46572(13) 0.42605(9) 0.0233(5) Uani 1 1 d . . . . .
H42 H 0.2259 0.4975 0.4438 0.028 Uiso 1 1 calc R U . . .
C3 C 0.1902(3) 0.46827(14) 0.30302(9) 0.0237(5) Uani 1 1 d . . . . .
H3 H 0.1527 0.4356 0.2896 0.028 Uiso 1 1 calc R U . . .
C33 C 0.2426(3) 0.61883(12) 0.41727(8) 0.0200(5) Uani 1 1 d . . . . .
C10 C 0.2657(3) 0.78860(15) 0.48720(10) 0.0308(6) Uani 1 1 d . . . . .
C30 C -0.2056(3) 0.62791(16) 0.37295(10) 0.0289(7) Uani 1 1 d . . . . .
C73 C 0.6420(3) 0.48929(14) 0.30463(10) 0.0286(6) Uani 1 1 d . . . . .
C1 C 0.2200(2) 0.55504(12) 0.34339(8) 0.0185(5) Uani 1 1 d . . . . .
C65 C 0.4243(3) 0.29704(13) 0.35265(10) 0.0256(6) Uani 1 1 d . . . . .
C35 C 0.4119(3) 0.60392(13) 0.46359(10) 0.0273(6) Uani 1 1 d . . . . .
C36 C 0.3453(3) 0.61625(15) 0.49852(10) 0.0304(7) Uani 1 1 d . . . . .
C26 C 0.5142(3) 0.66651(16) 0.29040(11) 0.0339(7) Uani 1 1 d . . . . .
H26A H 0.5925 0.6549 0.2810 0.051 Uiso 1 1 calc R U . . .
H26B H 0.5044 0.6556 0.3198 0.051 Uiso 1 1 calc R U . . .
H26C H 0.5046 0.7098 0.2872 0.051 Uiso 1 1 calc R U . . .
C75 C 0.6348(3) 0.40491(15) 0.26003(10) 0.0312(7) Uani 1 1 d . . . . .
C45 C 0.7544(3) 0.32010(14) 0.36307(9) 0.0263(6) Uani 1 1 d . . . . .
C20 C 0.4599(3) 0.59647(15) 0.23281(10) 0.0316(7) Uani 1 1 d . . . . .
H20 H 0.5411 0.5912 0.2279 0.038 Uiso 1 1 calc R U . . .
C7 C 0.2517(3) 0.75155(12) 0.40463(9) 0.0236(5) Uani 1 1 d . . . . .
C8 C 0.1520(3) 0.77381(13) 0.42359(10) 0.0267(6) Uani 1 1 d . . . . .
C11 C 0.3660(3) 0.76939(14) 0.46618(10) 0.0278(6) Uani 1 1 d . . . . .
H11 H 0.4385 0.7681 0.4806 0.033 Uiso 1 1 calc R U . . .
C13 C 0.4731(3) 0.73735(16) 0.40181(11) 0.0319(7) Uani 1 1 d . . . . .
H13A H 0.4896 0.7684 0.3811 0.048 Uiso 1 1 calc R U . . .
H13B H 0.4650 0.6987 0.3878 0.048 Uiso 1 1 calc R U . . .
H13C H 0.5376 0.7354 0.4219 0.048 Uiso 1 1 calc R U . . .
C22 C 0.2629(4) 0.57363(14) 0.21535(9) 0.0323(7) Uani 1 1 d . . . . .
H22 H 0.2082 0.5525 0.1986 0.039 Uiso 1 1 calc R U . . .
C19 C 0.4241(3) 0.63483(14) 0.26460(9) 0.0270(6) Uani 1 1 d . . . . .
C21 C 0.3804(4) 0.56557(15) 0.20800(10) 0.0348(7) Uani 1 1 d . . . . .
C56 C 0.4800(3) 0.37788(14) 0.47563(9) 0.0275(6) Uani 1 1 d . . . . .
C61 C 0.5181(3) 0.43247(15) 0.49194(10) 0.0299(6) Uani 1 1 d . . . . .
C50 C 0.7624(3) 0.26876(15) 0.33803(10) 0.0298(6) Uani 1 1 d . . . . .
C12 C 0.3617(3) 0.75203(13) 0.42429(10) 0.0249(6) Uani 1 1 d . . . . .
C70 C 0.4342(3) 0.24209(14) 0.37223(11) 0.0302(7) Uani 1 1 d . . . . .
C66 C 0.3542(3) 0.29453(14) 0.31701(11) 0.0284(6) Uani 1 1 d . . . . .
C62 C 0.6319(3) 0.46071(17) 0.47944(11) 0.0351(7) Uani 1 1 d . . . . .
H62A H 0.6957 0.4323 0.4840 0.053 Uiso 1 1 calc R U . . .
H62B H 0.6453 0.4966 0.4963 0.053 Uiso 1 1 calc R U . . .
H62C H 0.6289 0.4717 0.4498 0.053 Uiso 1 1 calc R U . . .
C54 C 0.7314(3) 0.30276(16) 0.43786(11) 0.0342(7) Uani 1 1 d . . . . .
H54 H 0.8041 0.2830 0.4415 0.041 Uiso 1 1 calc R U . . .
C17 C 0.2899(3) 0.74448(14) 0.29452(10) 0.0281(6) Uani 1 1 d . . . . .
H17 H 0.3086 0.7611 0.2681 0.034 Uiso 1 1 calc R U . . .
C47 C 0.8972(3) 0.36970(18) 0.32096(12) 0.0368(8) Uani 1 1 d . . . . .
H47 H 0.9445 0.4037 0.3154 0.044 Uiso 1 1 calc R U . . .
C24 C 0.0913(3) 0.61929(16) 0.25205(10) 0.0320(7) Uani 1 1 d . . . . .
H24A H 0.0661 0.5985 0.2774 0.048 Uiso 1 1 calc R U . . .
H24B H 0.0507 0.6023 0.2279 0.048 Uiso 1 1 calc R U . . .
H24C H 0.0724 0.6619 0.2544 0.048 Uiso 1 1 calc R U . . .
C49 C 0.8365(3) 0.27130(17) 0.30371(12) 0.0354(7) Uani 1 1 d . . . . .
H49 H 0.8426 0.2371 0.2863 0.043 Uiso 1 1 calc R U . . .
C9 C 0.1615(3) 0.79127(14) 0.46563(10) 0.0297(6) Uani 1 1 d . . . . .
H9 H 0.0938 0.8054 0.4797 0.036 Uiso 1 1 calc R U . . .
C57 C 0.3766(3) 0.35125(16) 0.48827(11) 0.0345(7) Uani 1 1 d . . . . .
C74 C 0.6649(3) 0.46419(15) 0.26619(11) 0.0332(7) Uani 1 1 d . . . . .
C51 C 0.6988(3) 0.21100(16) 0.34720(13) 0.0396(8) Uani 1 1 d . . . . .
H51A H 0.6270 0.2091 0.3305 0.059 Uiso 1 1 calc R U . . .
H51B H 0.6788 0.2093 0.3769 0.059 Uiso 1 1 calc R U . . .
H51C H 0.7492 0.1771 0.3401 0.059 Uiso 1 1 calc R U . . .
C55 C 0.6564(3) 0.31849(16) 0.46794(11) 0.0351(7) Uani 1 1 d . . . . .
H55 H 0.6659 0.3119 0.4970 0.042 Uiso 1 1 calc R U . . .
C59 C 0.3402(4) 0.4370(2) 0.53347(12) 0.0441(9) Uani 1 1 d . . . . .
C58 C 0.3079(4) 0.3816(2) 0.51710(12) 0.0439(9) Uani 1 1 d . . . . .
H58 H 0.2365 0.3641 0.5260 0.053 Uiso 1 1 calc R U . . .
C48 C 0.9015(3) 0.32118(19) 0.29383(12) 0.0384(8) Uani 1 1 d . . . . .
C53 C 0.8302(3) 0.42131(16) 0.38601(12) 0.0355(7) Uani 1 1 d . . . . .
H53A H 0.8671 0.4082 0.4120 0.053 Uiso 1 1 calc R U . . .
H53B H 0.7506 0.4352 0.3918 0.053 Uiso 1 1 calc R U . . .
H53C H 0.8758 0.4540 0.3738 0.053 Uiso 1 1 calc R U . . .
C60 C 0.4457(3) 0.46156(17) 0.52070(10) 0.0357(7) Uani 1 1 d . . . . .
H60 H 0.4694 0.4990 0.5318 0.043 Uiso 1 1 calc R U . . .
C69 C 0.3859(3) 0.18884(15) 0.35767(13) 0.0369(8) Uani 1 1 d . . . . .
C15 C 0.0370(3) 0.78099(17) 0.40175(12) 0.0361(7) Uani 1 1 d . . . . .
H15A H 0.0506 0.7885 0.3720 0.054 Uiso 1 1 calc R U . . .
H15B H -0.0056 0.8148 0.4139 0.054 Uiso 1 1 calc R U . . .
H15C H -0.0091 0.7444 0.4050 0.054 Uiso 1 1 calc R U . . .
C67 C 0.3040(3) 0.24328(17) 0.30126(12) 0.0370(8) Uani 1 1 d . . . . .
C14 C 0.2724(4) 0.8061(2) 0.53272(12) 0.0459(9) Uani 1 1 d . . . . .
H14A H 0.2124 0.8361 0.5388 0.069 Uiso 1 1 calc R U . . .
H14B H 0.3498 0.8228 0.5387 0.069 Uiso 1 1 calc R U . . .
H14C H 0.2594 0.7707 0.5502 0.069 Uiso 1 1 calc R U . . .
B1 B 0.1898(3) 0.61692(13) 0.36867(9) 0.0182(5) Uani 1 1 d . . . . .
B2 B 0.4792(3) 0.36246(14) 0.36887(10) 0.0208(6) Uani 1 1 d . . . . .
C68 C 0.3202(3) 0.18958(16) 0.32199(14) 0.0395(8) Uani 1 1 d . . . . .
C25 C 0.4236(5) 0.5242(2) 0.17417(13) 0.0508(10) Uani 1 1 d . . . . .
H25A H 0.4704 0.4922 0.1867 0.076 Uiso 1 1 calc R U . . .
H25B H 0.4718 0.5468 0.1544 0.076 Uiso 1 1 calc R U . . .
H25C H 0.3567 0.5068 0.1595 0.076 Uiso 1 1 calc R U . . .
C64 C 0.3385(4) 0.29126(17) 0.47211(14) 0.0448(9) Uani 1 1 d . . . . .
H64A H 0.3280 0.2934 0.4418 0.067 Uiso 1 1 calc R U . . .
H64B H 0.2644 0.2799 0.4853 0.067 Uiso 1 1 calc R U . . .
H64C H 0.3982 0.2613 0.4787 0.067 Uiso 1 1 calc R U . . .
C52 C 0.9792(4) 0.3228(3) 0.25569(16) 0.0552(12) Uani 1 1 d . . . . .
H52A H 0.9368 0.3412 0.2324 0.083 Uiso 1 1 calc R U . . .
H52B H 1.0017 0.2819 0.2481 0.083 Uiso 1 1 calc R U . . .
H52C H 1.0495 0.3462 0.2618 0.083 Uiso 1 1 calc R U . . .
C63 C 0.2636(5) 0.4686(3) 0.56458(17) 0.0662(14) Uani 1 1 d . . . . .
H63A H 0.1945 0.4845 0.5504 0.099 Uiso 1 1 calc R U . . .
H63B H 0.3073 0.5014 0.5774 0.099 Uiso 1 1 calc R U . . .
H63C H 0.2390 0.4403 0.5862 0.099 Uiso 1 1 calc R U . . .
O1 O 0.6584(5) 0.3111(3) 0.56819(17) 0.0975(15) Uani 1 1 d . U . . .
C79 C 0.4242(6) 0.0257(3) 0.45711(18) 0.0743(15) Uani 1 1 d D U . . .
H79A H 0.4731 0.0361 0.4327 0.089 Uiso 1 1 calc R U . . .
H79B H 0.3439 0.0400 0.4514 0.089 Uiso 1 1 calc R U . . .
C80 C 0.4710(6) 0.0584(3) 0.49505(19) 0.0822(18) Uani 1 1 d D U . . .
H80A H 0.5533 0.0464 0.4997 0.099 Uiso 1 1 calc R U . . .
H80B H 0.4254 0.0463 0.5199 0.099 Uiso 1 1 calc R U . . .
C81 C 0.4650(7) 0.1261(3) 0.4905(2) 0.0865(19) Uani 1 1 d D U . . .
H81A H 0.5102 0.1384 0.4659 0.130 Uiso 1 1 calc R U . . .
H81B H 0.4976 0.1450 0.5155 0.130 Uiso 1 1 calc R U . . .
H81C H 0.3834 0.1384 0.4870 0.130 Uiso 1 1 calc R U . . .
C82 C 0.5775(8) 0.2612(4) 0.5747(3) 0.106(2) Uani 1 1 d D U . . .
H82A H 0.6168 0.2226 0.5692 0.127 Uiso 1 1 calc R U . A 1
H82B H 0.5090 0.2648 0.5560 0.127 Uiso 1 1 calc R U . A 1
C85 C 0.6142(7) 0.3596(4) 0.5920(2) 0.054(2) Uani 0.5 1 d D U P B 1
H85A H 0.5733 0.3885 0.5737 0.065 Uiso 0.5 1 calc R U P B 1
H85B H 0.6786 0.3805 0.6066 0.065 Uiso 0.5 1 calc R U P B 1
C78 C 0.4212(11) -0.0420(3) 0.4615(3) 0.113(3) Uani 1 1 d D U . . .
H78A H 0.3657 -0.0530 0.4839 0.136 Uiso 1 1 calc R U . . .
H78B H 0.4997 -0.0564 0.4698 0.136 Uiso 1 1 calc R U . . .
C84 C 0.5296(9) 0.3323(5) 0.6234(3) 0.065(2) Uani 0.5 1 d D U P B 1
H84A H 0.5501 0.3448 0.6521 0.078 Uiso 0.5 1 calc R U P B 1
H84B H 0.4486 0.3451 0.6174 0.078 Uiso 0.5 1 calc R U P B 1
C83 C 0.5411(12) 0.2651(5) 0.6187(3) 0.075(3) Uani 0.5 1 d D U P B 1
H83A H 0.6012 0.2486 0.6377 0.090 Uiso 0.5 1 calc R U P B 1
H83B H 0.4658 0.2445 0.6236 0.090 Uiso 0.5 1 calc R U P B 1
C77 C 0.384(2) -0.0741(4) 0.4195(4) 0.227(7) Uani 1 1 d D U . . .
H77A H 0.3828 -0.1174 0.4238 0.341 Uiso 1 1 calc R U . . .
H77B H 0.3052 -0.0606 0.4115 0.341 Uiso 1 1 calc R U . . .
H77C H 0.4392 -0.0640 0.3974 0.341 Uiso 1 1 calc R U . . .
C89 C 0.187(3) 0.3806(13) 0.1695(7) 0.190(10) Uiso 0.5 1 d D U P C 1
H89A H 0.1345 0.3494 0.1810 0.227 Uiso 0.5 1 calc R U P C 1
H89B H 0.2335 0.3971 0.1928 0.227 Uiso 0.5 1 calc R U P C 1
C92 C 0.2520(11) 0.3678(8) 0.1913(4) 0.095(4) Uiso 0.5 1 d D U P D 2
H92A H 0.2458 0.4024 0.2105 0.114 Uiso 0.5 1 calc R U P D 2
H92B H 0.1964 0.3365 0.2004 0.114 Uiso 0.5 1 calc R U P D 2
C91 C 0.3759(9) 0.3437(5) 0.1906(3) 0.062(2) Uiso 0.5 1 d D U P D 2
H91A H 0.4168 0.3558 0.2165 0.074 Uiso 0.5 1 calc R U P D 2
H91B H 0.3737 0.2995 0.1897 0.074 Uiso 0.5 1 calc R U P D 2
O2 O 0.4371(9) 0.3648(5) 0.1564(3) 0.093(3) Uiso 0.5 1 d D U P D 2
C90 C 0.2697(15) 0.3523(8) 0.1369(6) 0.103(5) Uiso 0.5 1 d D U P C 1
H90A H 0.3157 0.3206 0.1501 0.154 Uiso 0.5 1 calc R U P C 1
H90B H 0.2235 0.3354 0.1140 0.154 Uiso 0.5 1 calc R U P C 1
H90C H 0.3224 0.3830 0.1258 0.154 Uiso 0.5 1 calc R U P C 1
C87 C 0.016(3) 0.4507(13) 0.1779(9) 0.221(11) Uiso 0.5 1 d D U P C 1
H87A H 0.0483 0.4633 0.2052 0.265 Uiso 0.5 1 calc R U P C 1
H87B H -0.0382 0.4170 0.1831 0.265 Uiso 0.5 1 calc R U P C 1
C88 C 0.1144(19) 0.4295(10) 0.1506(7) 0.204(10) Uiso 0.5 1 d D U P C 1
H88A H 0.0813 0.4150 0.1239 0.245 Uiso 0.5 1 calc R U P C 1
H88B H 0.1659 0.4639 0.1442 0.245 Uiso 0.5 1 calc R U P C 1
C86 C -0.052(2) 0.5021(10) 0.1591(8) 0.144(8) Uiso 0.5 1 d D U P C 1
H86A H 0.0021 0.5286 0.1441 0.216 Uiso 0.5 1 calc R U P C 1
H86B H -0.0909 0.5246 0.1813 0.216 Uiso 0.5 1 calc R U P C 1
H86C H -0.1103 0.4866 0.1396 0.216 Uiso 0.5 1 calc R U P C 1
C94 C 0.3517(14) 0.3776(11) 0.1237(4) 0.125(5) Uiso 0.5 1 d D U P D 2
H94A H 0.3481 0.3439 0.1037 0.151 Uiso 0.5 1 calc R U P D 2
H94B H 0.3749 0.4140 0.1082 0.151 Uiso 0.5 1 calc R U P D 2
C93 C 0.2263(14) 0.3874(12) 0.1450(5) 0.132(6) Uiso 0.5 1 d D U P D 2
H93A H 0.2013 0.4297 0.1435 0.159 Uiso 0.5 1 calc R U P D 2
H93B H 0.1658 0.3618 0.1320 0.159 Uiso 0.5 1 calc R U P D 2

loop_
_atom_site_aniso_label
_atom_site_aniso_U_11
_atom_site_aniso_U_22
_atom_site_aniso_U_33
_atom_site_aniso_U_23
_atom_site_aniso_U_13
_atom_site_aniso_U_12
Fe1 0.01760(19) 0.01566(19) 0.0201(2) 0.00078(14) 0.00162(16) 0.00095(15)
F1 0.0244(8) 0.0224(8) 0.0324(9) 0.0044(7) 0.0052(7) 0.0011(7)
F6 0.0195(8) 0.0315(9) 0.0313(9) -0.0069(7) 0.0018(7) 0.0013(7)
F10 0.0230(8) 0.0353(10) 0.0279(9) -0.0084(7) 0.0045(7) 0.0005(7)
F20 0.0357(10) 0.0215(8) 0.0316(9) -0.0071(7) 0.0054(8) 0.0007(7)
F5 0.0299(9) 0.0272(9) 0.0282(8) 0.0056(7) -0.0035(7) 0.0039(7)
F2 0.0247(9) 0.0326(10) 0.0455(11) -0.0070(8) 0.0122(8) -0.0074(7)
F16 0.0270(8) 0.0272(8) 0.0264(8) -0.0081(7) 0.0032(7) -0.0023(7)
F7 0.0293(10) 0.0405(11) 0.0446(11) -0.0043(9) -0.0160(9) 0.0036(8)
F3 0.0162(8) 0.0570(13) 0.0461(11) -0.0177(10) -0.0021(8) 0.0056(8)
F15 0.0431(11) 0.0225(8) 0.0386(10) 0.0054(7) -0.0003(9) 0.0032(8)
F11 0.0343(10) 0.0288(9) 0.0359(10) -0.0041(7) -0.0096(8) 0.0035(8)
F4 0.0323(10) 0.0498(12) 0.0431(11) 0.0012(10) -0.0117(9) 0.0157(9)
F19 0.0713(16) 0.0340(10) 0.0289(10) -0.0090(8) 0.0189(10) -0.0031(11)
F17 0.0511(12) 0.0241(9) 0.0459(11) -0.0071(8) 0.0139(10) -0.0120(9)
F9 0.0483(13) 0.0567(13) 0.0236(9) -0.0088(9) 0.0092(9) -0.0085(11)
F8 0.0555(14) 0.0501(12) 0.0268(9) -0.0006(9) -0.0176(9) -0.0060(11)
F18 0.0766(19) 0.0385(12) 0.0412(11) 0.0016(9) 0.0303(12) -0.0114(11)
F14 0.0539(14) 0.0193(9) 0.0747(16) 0.0031(10) 0.0078(12) -0.0031(9)
F12 0.0434(13) 0.0496(13) 0.0575(14) -0.0196(11) -0.0162(11) -0.0044(11)
F13 0.0459(13) 0.0312(11) 0.0875(18) -0.0244(12) 0.0037(13) -0.0137(10)
N3 0.0250(12) 0.0246(11) 0.0257(12) -0.0023(9) -0.0032(10) 0.0066(10)
N1 0.0290(12) 0.0175(10) 0.0213(11) 0.0006(8) 0.0015(11) -0.0017(9)
N2 0.0261(12) 0.0180(10) 0.0204(11) 0.0020(8) 0.0001(9) -0.0024(9)
N4 0.0325(14) 0.0220(12) 0.0245(12) 0.0009(9) -0.0002(10) 0.0085(10)
C40 0.0245(14) 0.0166(11) 0.0298(13) 0.0037(10) 0.0044(12) 0.0004(11)
C39 0.0223(13) 0.0181(12) 0.0215(12) 0.0026(10) 0.0012(10) 0.0023(10)
C41 0.0236(13) 0.0217(13) 0.0303(14) 0.0065(11) 0.0070(12) 0.0010(11)
C32 0.0236(14) 0.0223(13) 0.0254(13) -0.0027(10) -0.0034(11) 0.0018(11)
C27 0.0201(12) 0.0184(12) 0.0231(12) -0.0024(10) -0.0007(10) 0.0011(10)
C37 0.0365(17) 0.0319(15) 0.0191(13) -0.0021(11) 0.0008(12) -0.0080(13)
C43 0.0239(13) 0.0199(12) 0.0191(11) 0.0024(10) 0.0007(10) 0.0039(10)
C71 0.0194(13) 0.0211(13) 0.0249(13) -0.0001(10) -0.0005(10) 0.0042(10)
C28 0.0197(13) 0.0202(12) 0.0276(13) -0.0043(11) 0.0016(11) 0.0003(10)
C18 0.0337(16) 0.0203(13) 0.0181(12) 0.0008(10) 0.0028(11) -0.0009(11)
C5 0.0208(12) 0.0198(12) 0.0180(11) 0.0032(10) 0.0020(9) 0.0004(10)
C2 0.0220(13) 0.0213(12) 0.0223(12) 0.0001(10) -0.0029(10) 0.0006(11)
C76 0.0257(14) 0.0194(13) 0.0269(14) -0.0031(10) 0.0014(11) 0.0028(11)
C29 0.0210(14) 0.0268(14) 0.0312(14) -0.0092(12) 0.0043(11) -0.0024(11)
C6 0.0205(12) 0.0186(12) 0.0197(11) 0.0001(9) -0.0011(10) 0.0006(10)
C34 0.0244(14) 0.0186(12) 0.0234(13) -0.0008(10) -0.0012(11) 0.0013(10)
C4 0.0265(14) 0.0210(13) 0.0204(12) -0.0007(10) 0.0028(10) 0.0012(11)
C23 0.0361(16) 0.0232(13) 0.0207(12) 0.0046(10) -0.0033(11) -0.0034(12)
C72 0.0214(13) 0.0233(14) 0.0252(13) -0.0061(10) 0.0015(10) 0.0005(11)
C38 0.0240(13) 0.0221(13) 0.0248(14) -0.0006(10) -0.0006(11) -0.0036(11)
C44 0.0242(13) 0.0171(12) 0.0255(13) -0.0012(10) 0.0017(11) 0.0031(10)
C16 0.0416(18) 0.0182(13) 0.0268(14) 0.0022(11) -0.0001(13) -0.0033(12)
C31 0.0262(15) 0.0312(15) 0.0294(14) -0.0083(12) -0.0091(12) 0.0095(12)
C46 0.0229(14) 0.0303(15) 0.0352(16) -0.0101(13) -0.0017(12) 0.0041(12)
C42 0.0263(13) 0.0232(13) 0.0204(12) 0.0034(9) 0.0047(11) 0.0031(13)
C3 0.0249(13) 0.0216(12) 0.0245(13) -0.0022(11) -0.0032(10) 0.0011(11)
C33 0.0224(13) 0.0173(11) 0.0204(12) 0.0007(9) -0.0013(10) -0.0022(10)
C10 0.0343(17) 0.0307(15) 0.0275(14) -0.0081(12) 0.0014(13) -0.0008(13)
C30 0.0178(13) 0.0354(16) 0.0333(16) -0.0155(13) -0.0014(11) 0.0017(11)
C73 0.0326(16) 0.0200(13) 0.0331(15) -0.0032(12) 0.0057(13) -0.0031(12)
C1 0.0198(13) 0.0163(11) 0.0195(11) 0.0020(9) -0.0010(10) 0.0013(10)
C65 0.0245(14) 0.0210(13) 0.0314(14) -0.0043(11) 0.0026(11) 0.0015(11)
C35 0.0266(14) 0.0228(13) 0.0323(15) -0.0001(11) -0.0088(12) -0.0010(11)
C36 0.0415(18) 0.0287(14) 0.0211(13) 0.0018(11) -0.0101(12) -0.0064(13)
C26 0.0287(16) 0.0376(17) 0.0353(16) -0.0028(13) 0.0013(13) -0.0035(14)
C75 0.0395(17) 0.0279(15) 0.0262(14) -0.0050(12) 0.0080(13) 0.0010(13)
C45 0.0211(13) 0.0299(14) 0.0280(13) -0.0055(11) -0.0027(12) 0.0079(11)
C20 0.0378(17) 0.0289(15) 0.0282(14) 0.0025(12) 0.0095(13) 0.0007(13)
C7 0.0313(15) 0.0178(12) 0.0219(12) -0.0017(9) 0.0010(11) -0.0022(12)
C8 0.0299(15) 0.0205(13) 0.0298(15) -0.0041(11) -0.0014(12) -0.0003(11)
C11 0.0267(15) 0.0257(14) 0.0309(15) -0.0058(12) -0.0035(12) -0.0023(12)
C13 0.0280(15) 0.0330(16) 0.0347(16) -0.0051(13) 0.0037(13) -0.0042(13)
C22 0.048(2) 0.0256(14) 0.0238(13) -0.0016(11) -0.0022(14) -0.0049(14)
C19 0.0332(16) 0.0252(14) 0.0226(13) 0.0018(11) 0.0036(12) -0.0030(12)
C21 0.053(2) 0.0276(15) 0.0241(14) -0.0007(12) 0.0070(14) 0.0018(15)
C56 0.0351(16) 0.0262(14) 0.0213(12) 0.0044(11) 0.0036(12) 0.0090(13)
C61 0.0328(16) 0.0314(15) 0.0255(14) 0.0022(12) -0.0017(12) 0.0084(13)
C50 0.0243(14) 0.0293(15) 0.0359(15) -0.0097(12) -0.0030(13) 0.0073(12)
C12 0.0268(14) 0.0202(13) 0.0276(14) -0.0015(11) 0.0019(12) -0.0033(11)
C70 0.0296(15) 0.0217(14) 0.0394(17) -0.0025(12) 0.0039(13) 0.0007(12)
C66 0.0261(14) 0.0245(14) 0.0346(16) -0.0063(12) -0.0005(12) 0.0009(11)
C62 0.0302(16) 0.0366(17) 0.0384(17) -0.0072(14) -0.0047(13) 0.0062(14)
C54 0.0368(18) 0.0337(16) 0.0320(15) -0.0018(12) -0.0065(14) 0.0160(14)
C17 0.0384(17) 0.0211(14) 0.0249(13) 0.0044(11) 0.0026(12) -0.0037(12)
C47 0.0241(15) 0.0406(19) 0.0456(19) -0.0095(15) 0.0053(14) -0.0011(13)
C24 0.0356(17) 0.0334(16) 0.0271(14) 0.0001(12) -0.0068(13) -0.0032(13)
C49 0.0292(16) 0.0390(17) 0.0381(17) -0.0174(14) -0.0013(14) 0.0059(14)
C9 0.0318(16) 0.0282(14) 0.0292(15) -0.0097(12) 0.0038(12) 0.0005(12)
C57 0.0402(18) 0.0341(17) 0.0293(15) 0.0111(13) 0.0072(14) 0.0029(14)
C74 0.0421(18) 0.0262(15) 0.0312(15) 0.0016(13) 0.0118(13) -0.0044(14)
C51 0.0380(18) 0.0275(16) 0.053(2) -0.0148(15) 0.0024(16) 0.0046(14)
C55 0.044(2) 0.0328(16) 0.0285(15) 0.0040(13) -0.0040(14) 0.0145(15)
C59 0.048(2) 0.052(2) 0.0329(17) -0.0030(16) 0.0110(16) 0.0096(18)
C58 0.047(2) 0.048(2) 0.0362(18) 0.0096(16) 0.0172(16) 0.0023(17)
C48 0.0261(16) 0.051(2) 0.0378(17) -0.0123(16) 0.0034(14) 0.0042(15)
C53 0.0269(15) 0.0328(16) 0.0468(19) -0.0154(15) -0.0003(14) -0.0011(13)
C60 0.0429(19) 0.0386(17) 0.0257(14) -0.0024(13) -0.0012(13) 0.0114(15)
C69 0.0353(17) 0.0198(14) 0.056(2) -0.0036(14) 0.0100(16) -0.0033(12)
C15 0.0325(17) 0.0386(18) 0.0373(17) -0.0108(14) -0.0047(14) 0.0100(14)
C67 0.0284(16) 0.0369(18) 0.046(2) -0.0144(15) -0.0016(14) -0.0032(14)
C14 0.043(2) 0.062(2) 0.0326(17) -0.0207(17) -0.0038(15) 0.0023(18)
B1 0.0174(13) 0.0184(13) 0.0187(13) 0.0009(10) -0.0003(10) 0.0008(11)
B2 0.0223(14) 0.0170(13) 0.0230(14) -0.0002(11) 0.0015(11) 0.0004(11)
C68 0.0296(17) 0.0257(16) 0.063(2) -0.0157(15) 0.0071(16) -0.0072(13)
C25 0.069(3) 0.043(2) 0.0403(19) -0.0173(17) 0.0115(19) -0.002(2)
C64 0.054(2) 0.0314(17) 0.049(2) 0.0092(15) 0.0154(18) -0.0056(16)
C52 0.041(2) 0.070(3) 0.055(2) -0.021(2) 0.0175(19) -0.008(2)
C63 0.062(3) 0.079(4) 0.057(3) -0.021(2) 0.023(2) 0.008(3)
O1 0.097(3) 0.113(4) 0.083(3) 0.019(3) 0.023(3) 0.007(3)
C79 0.086(4) 0.068(3) 0.069(3) 0.011(3) 0.019(3) 0.019(3)
C80 0.074(4) 0.105(5) 0.068(3) 0.016(3) 0.010(3) 0.018(3)
C81 0.086(5) 0.086(4) 0.087(4) -0.017(4) 0.009(4) 0.006(4)
C82 0.091(5) 0.118(5) 0.109(5) 0.012(5) 0.021(4) -0.007(4)
C85 0.051(4) 0.082(5) 0.030(3) 0.013(3) -0.011(3) 0.034(4)
C78 0.159(7) 0.068(4) 0.114(5) 0.027(4) 0.021(5) 0.011(5)
C84 0.045(4) 0.112(7) 0.038(4) -0.008(4) 0.013(3) 0.005(5)
C83 0.063(5) 0.103(7) 0.060(5) -0.003(5) 0.020(4) -0.022(5)
C77 0.422(19) 0.041(4) 0.220(13) 0.007(6) 0.023(15) -0.025(9)

loop_
_atom_type_symbol
_atom_type_description
_atom_type_scat_dispersion_real
_atom_type_scat_dispersion_imag
_atom_type_scat_source
C C 0.0181 0.0091 'International Tables Vol C Tables 4.2.6.8 and 6.1.1.4'
H H 0.0000 0.0000 'International Tables Vol C Tables 4.2.6.8 and 6.1.1.4'
B B 0.0090 0.0039 'International Tables Vol C Tables 4.2.6.8 and 6.1.1.4'
N N 0.0311 0.0180 'International Tables Vol C Tables 4.2.6.8 and 6.1.1.4'
F F 0.0727 0.0534 'International Tables Vol C Tables 4.2.6.8 and 6.1.1.4'
Fe Fe -1.1336 3.1974 'International Tables Vol C Tables 4.2.6.8 and 6.1.1.4'
O O 0.0492 0.0322 'International Tables Vol C Tables 4.2.6.8 and 6.1.1.4'

loop_
_geom_angle_atom_site_label_1
_geom_angle_atom_site_label_2
_geom_angle_atom_site_label_3
_geom_angle
C43 Fe1 C5 108.27(11)
C43 Fe1 C41 68.32(12)
C5 Fe1 C41 163.24(12)
C43 Fe1 C2 154.06(11)
C5 Fe1 C2 67.61(11)
C41 Fe1 C2 107.82(12)
C43 Fe1 C3 163.65(12)
C5 Fe1 C3 68.29(12)
C41 Fe1 C3 119.65(13)
C2 Fe1 C3 40.98(11)
C43 Fe1 C40 67.58(12)
C5 Fe1 C40 154.75(12)
C41 Fe1 C40 40.70(12)
C2 Fe1 C40 127.22(13)
C3 Fe1 C40 108.26(12)
C43 Fe1 C42 40.66(11)
C5 Fe1 C42 126.32(12)
C41 Fe1 C42 40.53(12)
C2 Fe1 C42 119.61(12)
C3 Fe1 C42 154.19(13)
C40 Fe1 C42 67.87(11)
C43 Fe1 C4 126.60(12)
C5 Fe1 C4 40.71(11)
C41 Fe1 C4 154.38(13)
C2 Fe1 C4 68.11(12)
C3 Fe1 C4 40.50(12)
C40 Fe1 C4 120.28(12)
C42 Fe1 C4 163.91(13)
C43 Fe1 C1 119.39(11)
C5 Fe1 C1 40.79(10)
C41 Fe1 C1 125.32(11)
C2 Fe1 C1 40.47(11)
C3 Fe1 C1 69.21(11)
C40 Fe1 C1 163.56(12)
C42 Fe1 C1 106.91(11)
C4 Fe1 C1 69.05(11)
C43 Fe1 C39 40.85(11)
C5 Fe1 C39 119.93(11)
C41 Fe1 C39 69.00(11)
C2 Fe1 C39 163.93(11)
C3 Fe1 C39 125.77(11)
C40 Fe1 C39 40.37(12)
C42 Fe1 C39 68.91(11)
C4 Fe1 C39 107.54(11)
C1 Fe1 C39 154.16(11)
C44 N3 C54 111.1(3)
C44 N3 C45 128.9(3)
C54 N3 C45 119.0(3)
C6 N1 C16 110.7(2)
C6 N1 C7 129.7(2)
C16 N1 C7 118.8(2)
C6 N2 C17 110.7(2)
C6 N2 C18 130.6(2)
C17 N2 C18 117.3(2)
C44 N4 C55 110.8(3)
C44 N4 C56 131.0(3)
C55 N4 C56 117.1(3)
C41 C40 C39 110.6(3)
C41 C40 Fe1 69.55(16)
C39 C40 Fe1 71.75(15)
C40 C39 C43 104.2(2)
C40 C39 B2 125.1(2)
C43 C39 B2 130.3(3)
C40 C39 Fe1 67.88(15)
C43 C39 Fe1 67.05(15)
B2 C39 Fe1 134.02(19)
C42 C41 C40 107.2(3)
C42 C41 Fe1 69.84(16)
C40 C41 Fe1 69.74(16)
F5 C32 C31 114.2(3)
F5 C32 C27 120.6(3)
C31 C32 C27 125.2(3)
C32 C27 C28 112.1(3)
C32 C27 B1 127.7(3)
C28 C27 B1 120.3(2)
F9 C37 C36 119.5(3)
F9 C37 C38 120.3(3)
C36 C37 C38 120.2(3)
C42 C43 C39 110.2(3)
C42 C43 Fe1 70.29(16)
C39 C43 Fe1 72.10(16)
C76 C71 C72 112.4(3)
C76 C71 B2 127.1(3)
C72 C71 B2 120.4(2)
F1 C28 C29 115.5(3)
F1 C28 C27 119.8(3)
C29 C28 C27 124.6(3)
C23 C18 C19 122.3(3)
C23 C18 N2 122.1(3)
C19 C18 N2 115.4(3)
C4 C5 C1 110.0(2)
C4 C5 Fe1 69.78(16)
C1 C5 Fe1 71.46(15)
C1 C2 C3 110.3(3)
C1 C2 Fe1 71.56(16)
C3 C2 Fe1 69.53(16)
F20 C76 C75 113.8(3)
F20 C76 C71 121.6(3)
C75 C76 C71 124.6(3)
F2 C29 C30 120.1(3)
F2 C29 C28 120.2(3)
C30 C29 C28 119.7(3)
N2 C6 N1 104.4(2)
N2 C6 B1 129.5(2)
N1 C6 B1 125.3(2)
F6 C34 C35 114.6(3)
F6 C34 C33 120.1(3)
C35 C34 C33 125.3(3)
C3 C4 C5 107.9(3)
C3 C4 Fe1 69.71(17)
C5 C4 Fe1 69.50(15)
C18 C23 C22 117.3(3)
C18 C23 C24 123.5(3)
C22 C23 C24 119.2(3)
F16 C72 C73 114.7(3)
F16 C72 C71 120.2(3)
C73 C72 C71 125.2(3)
F10 C38 C37 114.1(3)
F10 C38 C33 121.8(3)
C37 C38 C33 124.1(3)
N4 C44 N3 104.0(3)
N4 C44 B2 129.7(3)
N3 C44 B2 125.2(2)
C17 C16 N1 107.1(3)
F4 C31 C30 120.1(3)
F4 C31 C32 120.1(3)
C30 C31 C32 119.8(3)
C47 C46 C45 118.6(3)
C47 C46 C53 119.9(3)
C45 C46 C53 121.4(3)
C43 C42 C41 107.7(2)
C43 C42 Fe1 69.04(16)
C41 C42 Fe1 69.63(17)
C4 C3 C2 107.1(3)
C4 C3 Fe1 69.80(16)
C2 C3 Fe1 69.49(16)
C34 C33 C38 112.7(3)
C34 C33 B1 120.2(2)
C38 C33 B1 127.1(3)
C9 C10 C11 118.8(3)
C9 C10 C14 121.1(3)
C11 C10 C14 120.2(3)
F3 C30 C31 121.3(3)
F3 C30 C29 120.0(3)
C31 C30 C29 118.7(3)
F17 C73 C74 119.1(3)
F17 C73 C72 121.2(3)
C74 C73 C72 119.7(3)
C2 C1 C5 104.7(2)
C2 C1 B1 125.2(2)
C5 C1 B1 129.7(2)
C2 C1 Fe1 67.97(16)
C5 C1 Fe1 67.76(15)
B1 C1 Fe1 133.82(18)
C70 C65 C66 112.4(3)
C70 C65 B2 127.2(3)
C66 C65 B2 120.3(3)
F7 C35 C36 119.9(3)
F7 C35 C34 121.1(3)
C36 C35 C34 119.0(3)
F8 C36 C37 120.9(3)
F8 C36 C35 120.4(3)
C37 C36 C35 118.7(3)
F19 C75 C74 119.4(3)
F19 C75 C76 120.7(3)
C74 C75 C76 119.9(3)
C46 C45 C50 121.1(3)
C46 C45 N3 117.3(3)
C50 C45 N3 121.2(3)
C21 C20 C19 122.1(3)
C8 C7 C12 122.5(3)
C8 C7 N1 120.9(3)
C12 C7 N1 116.2(3)
C7 C8 C9 117.2(3)
C7 C8 C15 123.8(3)
C9 C8 C15 119.0(3)
C10 C11 C12 121.3(3)
C21 C22 C23 122.5(3)
C20 C19 C18 117.5(3)
C20 C19 C26 119.5(3)
C18 C19 C26 123.0(3)
C22 C21 C20 118.4(3)
C22 C21 C25 121.6(4)
C20 C21 C25 120.1(4)
C57 C56 C61 122.2(3)
C57 C56 N4 120.9(3)
C61 C56 N4 116.4(3)
C56 C61 C60 117.9(3)
C56 C61 C62 122.6(3)
C60 C61 C62 119.5(3)
C49 C50 C45 117.3(3)
C49 C50 C51 118.8(3)
C45 C50 C51 123.8(3)
C11 C12 C7 117.6(3)
C11 C12 C13 119.5(3)
C7 C12 C13 122.9(3)
F15 C70 C65 121.7(3)
F15 C70 C69 113.2(3)
C65 C70 C69 125.1(3)
F11 C66 C67 115.6(3)
F11 C66 C65 119.5(3)
C67 C66 C65 124.9(3)
C55 C54 N3 106.9(3)
C16 C17 N2 107.1(3)
C46 C47 C48 121.7(4)
C48 C49 C50 123.0(3)
C10 C9 C8 122.3(3)
C56 C57 C58 117.8(4)
C56 C57 C64 122.1(3)
C58 C57 C64 120.1(4)
F18 C74 C73 121.3(3)
F18 C74 C75 120.6(3)
C73 C74 C75 118.1(3)
C54 C55 N4 107.3(3)
C60 C59 C58 118.1(3)
C60 C59 C63 121.1(4)
C58 C59 C63 120.8(4)
C57 C58 C59 122.3(4)
C49 C48 C47 118.0(3)
C49 C48 C52 121.5(4)
C47 C48 C52 120.5(4)
C59 C60 C61 121.6(4)
F14 C69 C68 120.3(3)
F14 C69 C70 120.6(4)
C68 C69 C70 119.2(3)
F12 C67 C66 120.8(4)
F12 C67 C68 119.8(3)
C66 C67 C68 119.4(4)
C1 B1 C6 111.8(2)
C1 B1 C27 106.4(2)
C6 B1 C27 107.4(2)
C1 B1 C33 113.9(2)
C6 B1 C33 106.4(2)
C27 B1 C33 110.7(2)
C39 B2 C71 114.1(2)
C39 B2 C44 111.5(2)
C71 B2 C44 107.2(2)
C39 B2 C65 105.9(2)
C71 B2 C65 111.0(2)
C44 B2 C65 106.9(2)
F13 C68 C69 121.2(4)
F13 C68 C67 119.8(4)
C69 C68 C67 119.0(3)
C85 O1 C82 106.3(6)
C80 C79 C78 114.5(6)
C79 C80 C81 112.7(6)
O1 C82 C83 105.7(7)
O1 C85 C84 105.9(7)
C79 C78 C77 112.3(6)
C83 C84 C85 106.1(7)
C82 C83 C84 100.2(8)
C88 C89 C90 111.4(11)
C91 C92 C93 105.0(6)
O2 C91 C92 111.4(7)
C91 O2 C94 107.3(8)
C88 C87 C86 113.0(11)
C89 C88 C87 114.1(11)
O2 C94 C93 108.6(7)
C92 C93 C94 101.3(6)

loop_
_geom_bond_atom_site_label_1
_geom_bond_atom_site_label_2
_geom_bond_distance
Fe1 C43 2.035(3)
Fe1 C5 2.049(3)
Fe1 C41 2.049(3)
Fe1 C2 2.051(3)
Fe1 C3 2.052(3)
Fe1 C40 2.052(3)
Fe1 C42 2.052(3)
Fe1 C4 2.053(3)
Fe1 C1 2.099(3)
Fe1 C39 2.103(3)
F1 C28 1.344(3)
F6 C34 1.349(3)
F10 C38 1.344(4)
F20 C76 1.357(3)
F5 C32 1.364(4)
F2 C29 1.342(4)
F16 C72 1.345(3)
F7 C35 1.341(4)
F3 C30 1.334(4)
F15 C70 1.359(4)
F11 C66 1.347(4)
F4 C31 1.342(4)
F19 C75 1.343(4)
F17 C73 1.339(4)
F9 C37 1.344(4)
F8 C36 1.341(3)
F18 C74 1.336(4)
F14 C69 1.335(4)
F12 C67 1.343(5)
F13 C68 1.341(4)
N3 C44 1.367(4)
N3 C54 1.385(4)
N3 C45 1.449(4)
N1 C6 1.366(4)
N1 C16 1.385(4)
N1 C7 1.458(3)
N2 C6 1.363(3)
N2 C17 1.386(4)
N2 C18 1.464(4)
N4 C44 1.364(4)
N4 C55 1.389(4)
N4 C56 1.459(4)
C40 C41 1.426(4)
C40 C39 1.435(4)
C39 C43 1.446(4)
C39 B2 1.637(4)
C41 C42 1.421(4)
C32 C31 1.383(4)
C32 C27 1.393(4)
C27 C28 1.399(4)
C27 B1 1.669(4)
C37 C36 1.376(5)
C37 C38 1.383(4)
C43 C42 1.420(4)
C71 C76 1.392(4)
C71 C72 1.392(4)
C71 B2 1.667(4)
C28 C29 1.388(4)
C18 C23 1.393(4)
C18 C19 1.403(5)
C5 C4 1.427(4)
C5 C1 1.446(4)
C2 C1 1.436(4)
C2 C3 1.436(4)
C76 C75 1.385(4)
C29 C30 1.378(5)
C6 B1 1.669(4)
C34 C35 1.382(4)
C34 C33 1.391(4)
C4 C3 1.420(4)
C23 C22 1.403(5)
C23 C24 1.502(5)
C72 C73 1.380(4)
C38 C33 1.396(4)
C44 B2 1.673(4)
C16 C17 1.342(4)
C31 C30 1.368(5)
C46 C47 1.384(5)
C46 C45 1.398(5)
C46 C53 1.507(4)
C33 B1 1.671(4)
C10 C9 1.379(5)
C10 C11 1.398(5)
C10 C14 1.512(4)
C73 C74 1.378(5)
C1 B1 1.641(4)
C65 C70 1.385(4)
C65 C66 1.396(5)
C65 B2 1.676(4)
C35 C36 1.382(5)
C26 C19 1.500(5)
C75 C74 1.385(5)
C45 C50 1.404(4)
C20 C21 1.392(5)
C20 C19 1.394(4)
C7 C8 1.385(5)
C7 C12 1.408(4)
C8 C9 1.407(4)
C8 C15 1.499(5)
C11 C12 1.398(4)
C13 C12 1.500(4)
C22 C21 1.376(6)
C21 C25 1.508(5)
C56 C57 1.385(5)
C56 C61 1.398(5)
C61 C60 1.399(5)
C61 C62 1.501(5)
C50 C49 1.389(5)
C50 C51 1.512(5)
C70 C69 1.394(5)
C66 C67 1.378(5)
C54 C55 1.337(5)
C47 C48 1.392(5)
C49 C48 1.378(6)
C57 C58 1.390(5)
C57 C64 1.503(6)
C59 C60 1.388(6)
C59 C58 1.395(6)
C59 C63 1.504(6)
C48 C52 1.511(5)
C69 C68 1.368(6)
C67 C68 1.385(6)
O1 C85 1.419(10)
O1 C82 1.465(10)
C79 C80 1.517(8)
C79 C78 1.521(7)
C80 C81 1.523(8)
C82 C83 1.473(9)
C85 C84 1.524(9)
C78 C77 1.583(10)
C84 C83 1.516(10)
C89 C88 1.500(11)
C89 C90 1.548(11)
C92 C91 1.516(10)
C92 C93 1.575(10)
C91 O2 1.382(9)
O2 C94 1.461(10)
C87 C88 1.503(11)
C87 C86 1.514(11)
C94 C93 1.604(10)
